data_4332059
loop_
_publ_author_name
'Barrett, Anthony G. M.'
'Gray, Andrew A.'
'Hill, Michael S.'
'Hitchcock, Peter B.'
'Procopiou, Panayiotis A.'
'White, Andrew J. P.'

_publ_section_title
;
 Imino Sulfinamidines:&#x00A0; Synthesis and Coordination Chemistry of a
 Novel Class of Chiral Bidentate Ligands
;
_journal_issue 8
_journal_name_full 'Inorganic Chemistry'
_journal_page_first 3352
_journal_page_last 3358
_journal_paper_doi 10.1021/ic052104m
_journal_volume 45
_journal_year 2006
_chemical_formula_sum 'C48 H68 N6 S2 Zn'
_chemical_formula_weight 858.57
_chemical_name_systematic
; 
 ? 
;
_space_group_IT_number 2
_symmetry_cell_setting triclinic
_symmetry_space_group_name_Hall '-P 1'
_symmetry_space_group_name_H-M 'P -1'
_atom_sites_solution_hydrogens geom
_atom_sites_solution_primary direct
_atom_sites_solution_secondary difmap
_audit_creation_method SHELXL-97
_cell_angle_alpha 81.669(5)
_cell_angle_beta 85.297(4)
_cell_angle_gamma 76.706(4)
_cell_formula_units_Z 2
_cell_length_a 12.0952(5)
_cell_length_b 13.1275(7)
_cell_length_c 15.5653(10)
_cell_measurement_temperature 173(2)
_cell_measurement_theta_max 32.7046
_cell_measurement_theta_min 3.8537
_cell_volume 2376.8(2)
_computing_cell_refinement 'CrysAlis RED, Oxford Diffraction Ltd'
_computing_data_collection 'CrysAlis CCD, Oxford Diffraction Ltd'
_computing_data_reduction 'CrysAlis RED, Oxford Diffraction Ltd'
_computing_molecular_graphics 'Bruker SHELXTL'
_computing_publication_material 'Bruker SHELXTL'
_computing_structure_refinement 'SHELXL-97 (Sheldrick, 1997)'
_computing_structure_solution 'SHELXS-97 (Sheldrick, 1990)'
_diffrn_ambient_temperature 173(2)
_diffrn_detector_area_resol_mean 15.9863
_diffrn_measured_fraction_theta_full 0.898
_diffrn_measured_fraction_theta_max 0.898
_diffrn_measurement_device_type 'OD Xcalibur 3'
_diffrn_measurement_method \w
_diffrn_radiation_monochromator graphite
_diffrn_radiation_source 'Enhance (Mo) X-ray Source'
_diffrn_radiation_type MoK\a
_diffrn_radiation_wavelength 0.71073
_diffrn_reflns_av_R_equivalents 0.0431
_diffrn_reflns_av_sigmaI/netI 0.1361
_diffrn_reflns_limit_h_max 16
_diffrn_reflns_limit_h_min -17
_diffrn_reflns_limit_k_max 9
_diffrn_reflns_limit_k_min -19
_diffrn_reflns_limit_l_max 23
_diffrn_reflns_limit_l_min -23
_diffrn_reflns_number 26762
_diffrn_reflns_theta_full 32.78
_diffrn_reflns_theta_max 32.78
_diffrn_reflns_theta_min 3.86
_exptl_absorpt_coefficient_mu 0.643
_exptl_absorpt_correction_T_max 0.97156
_exptl_absorpt_correction_T_min 0.92607
_exptl_absorpt_correction_type 'numeric analytical'
_exptl_crystal_colour Colourless
_exptl_crystal_density_diffrn 1.200
_exptl_crystal_density_method 'not measured'
_exptl_crystal_description tablets
_exptl_crystal_F_000 920
_exptl_crystal_size_max 0.20
_exptl_crystal_size_mid 0.12
_exptl_crystal_size_min 0.04
_refine_diff_density_max 0.606
_refine_diff_density_min -0.294
_refine_diff_density_rms 0.060
_refine_ls_extinction_method none
_refine_ls_goodness_of_fit_ref 0.903
_refine_ls_hydrogen_treatment mixed
_refine_ls_matrix_type full
_refine_ls_number_parameters 516
_refine_ls_number_reflns 15812
_refine_ls_number_restraints 0
_refine_ls_restrained_S_all 0.903
_refine_ls_R_factor_all 0.1382
_refine_ls_R_factor_gt 0.0534
_refine_ls_shift/su_max 0.001
_refine_ls_shift/su_mean 0.000
_refine_ls_structure_factor_coef Fsqd
_refine_ls_weighting_details 'calc w=1/[\s^2^(Fo^2^)+(0.0415P)^2^+0.0000P] where P=(Fo^2^+2Fc^2^)/3'
_refine_ls_weighting_scheme calc
_refine_ls_wR_factor_gt 0.1006
_refine_ls_wR_factor_ref 0.1201
_reflns_number_gt 7172
_reflns_number_total 15812
_reflns_threshold_expression >2sigma(I)
_cod_data_source_file ic052104msup1.cif
_cod_data_source_block Compound_L2Zn
_cod_depositor_comments
;
The following automatic conversions were performed:

'_symmetry_cell_setting' value 'Triclinic' changed to 'triclinic'
according to /home/saulius/struct/CIF-dictionaries/cif_core.dic
dictionary named 'cif_core.dic' version 2.4.2 from 2011-04-26.

Automatic conversion script
Id: cif_fix_values 1891 2012-01-12 08:04:46Z andrius 
;
_cod_original_sg_symbol_H-M P-1
_cod_database_code 4332059

loop_
_symmetry_equiv_pos_as_xyz
'x, y, z'
'-x, -y, -z'

loop_
_atom_site_label
_atom_site_type_symbol
_atom_site_fract_x
_atom_site_fract_y
_atom_site_fract_z
_atom_site_U_iso_or_equiv
_atom_site_adp_type
_atom_site_occupancy
_atom_site_symmetry_multiplicity
_atom_site_calc_flag
_atom_site_refinement_flags
Zn Zn 0.22125(2) 0.26425(2) 0.21968(2) 0.03014(9) Uani 1 1 d .
N1 N 0.07996(17) 0.22738(15) 0.19546(15) 0.0358(5) Uani 1 1 d .
S2 S 0.05876(5) 0.11768(5) 0.25065(5) 0.03633(17) Uani 1 1 d .
N3 N 0.12063(17) 0.08103(15) 0.34274(14) 0.0351(5) Uani 1 1 d .
C4 C 0.2299(2) 0.08002(18) 0.35283(17) 0.0319(6) Uani 1 1 d .
N5 N 0.29349(16) 0.13805(14) 0.30357(13) 0.0290(5) Uani 1 1 d .
C6 C -0.0280(2) 0.3006(2) 0.1635(2) 0.0446(7) Uani 1 1 d .
C7 C -0.1064(3) 0.3387(3) 0.2398(3) 0.0760(11) Uani 1 1 d .
H7A H -0.1311 0.2787 0.2744 0.114 Uiso 1 1 calc R
H7B H -0.1730 0.3910 0.2177 0.114 Uiso 1 1 calc R
H7C H -0.0654 0.3710 0.2763 0.114 Uiso 1 1 calc R
C8 C 0.0072(3) 0.3953(2) 0.1095(3) 0.0697(11) Uani 1 1 d .
H8A H 0.0452 0.4302 0.1460 0.104 Uiso 1 1 calc R
H8B H -0.0604 0.4451 0.0863 0.104 Uiso 1 1 calc R
H8C H 0.0595 0.3716 0.0612 0.104 Uiso 1 1 calc R
C9 C -0.0905(3) 0.2489(3) 0.1077(3) 0.0780(12) Uani 1 1 d .
H9A H -0.1133 0.1880 0.1426 0.117 Uiso 1 1 calc R
H9B H -0.0403 0.2254 0.0584 0.117 Uiso 1 1 calc R
H9C H -0.1583 0.2999 0.0862 0.117 Uiso 1 1 calc R
C10 C 0.1328(2) 0.01668(19) 0.18593(18) 0.0335(6) Uani 1 1 d .
C11 C 0.1656(2) 0.0418(2) 0.1003(2) 0.0470(7) Uani 1 1 d .
H11A H 0.1581 0.1137 0.0765 0.056 Uiso 1 1 calc R
C12 C 0.2095(3) -0.0368(2) 0.0484(2) 0.0555(8) Uani 1 1 d .
H12A H 0.2322 -0.0193 -0.0108 0.067 Uiso 1 1 calc R
C13 C 0.2199(2) -0.1410(2) 0.0840(2) 0.0505(8) Uani 1 1 d .
H13A H 0.2508 -0.1955 0.0491 0.061 Uiso 1 1 calc R
C14 C 0.1861(2) -0.1669(2) 0.1691(2) 0.0461(7) Uani 1 1 d .
H14A H 0.1928 -0.2388 0.1926 0.055 Uiso 1 1 calc R
C15 C 0.1423(2) -0.08803(19) 0.22099(19) 0.0381(6) Uani 1 1 d .
H15A H 0.1189 -0.1056 0.2800 0.046 Uiso 1 1 calc R
C16 C 0.2761(2) 0.00459(19) 0.43058(19) 0.0414(7) Uani 1 1 d .
H16A H 0.3588 -0.0182 0.4223 0.062 Uiso 1 1 calc R
H16B H 0.2418 -0.0571 0.4372 0.062 Uiso 1 1 calc R
H16C H 0.2576 0.0399 0.4829 0.062 Uiso 1 1 calc R
C17 C 0.4118(2) 0.12513(17) 0.32067(16) 0.0290(5) Uani 1 1 d .
C18 C 0.4941(2) 0.07343(18) 0.26260(17) 0.0328(6) Uani 1 1 d .
C19 C 0.6083(2) 0.0698(2) 0.27225(19) 0.0399(6) Uani 1 1 d .
H19A H 0.6641 0.0360 0.2328 0.048 Uiso 1 1 calc R
C20 C 0.6425(2) 0.1139(2) 0.3374(2) 0.0419(7) Uani 1 1 d .
H20A H 0.7208 0.1118 0.3422 0.050 Uiso 1 1 calc R
C21 C 0.5621(2) 0.16130(19) 0.39583(19) 0.0386(6) Uani 1 1 d .
H21A H 0.5861 0.1898 0.4420 0.046 Uiso 1 1 calc R
C22 C 0.4454(2) 0.16840(18) 0.38846(17) 0.0321(6) Uani 1 1 d .
C23 C 0.4593(2) 0.0158(2) 0.19479(18) 0.0394(6) Uani 1 1 d .
H23A H 0.3838 0.0567 0.1740 0.047 Uiso 1 1 calc R
C24 C 0.5422(3) 0.0038(2) 0.11585(19) 0.0539(8) Uani 1 1 d .
H24A H 0.5523 0.0736 0.0891 0.081 Uiso 1 1 calc R
H24B H 0.5119 -0.0298 0.0736 0.081 Uiso 1 1 calc R
H24C H 0.6157 -0.0400 0.1341 0.081 Uiso 1 1 calc R
C25 C 0.4454(3) -0.0939(2) 0.2354(2) 0.0489(8) Uani 1 1 d .
H25A H 0.3915 -0.0875 0.2859 0.073 Uiso 1 1 calc R
H25B H 0.5192 -0.1367 0.2539 0.073 Uiso 1 1 calc R
H25C H 0.4166 -0.1278 0.1925 0.073 Uiso 1 1 calc R
C26 C 0.3637(2) 0.22057(19) 0.45723(18) 0.0384(6) Uani 1 1 d .
H26A H 0.2849 0.2155 0.4463 0.046 Uiso 1 1 calc R
C27 C 0.3924(3) 0.1653(2) 0.54946(19) 0.0519(8) Uani 1 1 d .
H27A H 0.3916 0.0903 0.5530 0.078 Uiso 1 1 calc R
H27B H 0.3358 0.1980 0.5918 0.078 Uiso 1 1 calc R
H27C H 0.4680 0.1723 0.5623 0.078 Uiso 1 1 calc R
C28 C 0.3656(3) 0.3379(2) 0.4537(2) 0.0488(8) Uani 1 1 d .
H28A H 0.3475 0.3745 0.3954 0.073 Uiso 1 1 calc R
H28B H 0.4413 0.3441 0.4671 0.073 Uiso 1 1 calc R
H28C H 0.3090 0.3697 0.4965 0.073 Uiso 1 1 calc R
N31 N 0.31003(16) 0.34695(14) 0.13174(13) 0.0297(5) Uani 1 1 d .
S32 S 0.27713(5) 0.46007(5) 0.16917(4) 0.02978(14) Uani 1 1 d .
N33 N 0.20890(16) 0.41258(15) 0.25744(13) 0.0298(5) Uani 1 1 d .
C34 C 0.14540(19) 0.48707(19) 0.30580(16) 0.0290(5) Uani 1 1 d .
N35 N 0.14485(16) 0.58634(15) 0.28394(14) 0.0295(5) Uani 1 1 d .
C36 C 0.3584(2) 0.34564(19) 0.04114(17) 0.0350(6) Uani 1 1 d .
C37 C 0.3269(3) 0.2523(2) 0.00873(19) 0.0462(7) Uani 1 1 d .
H37A H 0.2439 0.2626 0.0107 0.069 Uiso 1 1 calc R
H37B H 0.3592 0.1871 0.0459 0.069 Uiso 1 1 calc R
H37C H 0.3572 0.2473 -0.0512 0.069 Uiso 1 1 calc R
C38 C 0.3080(3) 0.4466(2) -0.01931(19) 0.0510(8) Uani 1 1 d .
H38A H 0.3275 0.5076 0.0005 0.076 Uiso 1 1 calc R
H38B H 0.2251 0.4565 -0.0180 0.076 Uiso 1 1 calc R
H38C H 0.3394 0.4400 -0.0788 0.076 Uiso 1 1 calc R
C39 C 0.4882(2) 0.3308(2) 0.0386(2) 0.0508(8) Uani 1 1 d .
H39A H 0.5074 0.3914 0.0591 0.076 Uiso 1 1 calc R
H39B H 0.5191 0.3254 -0.0211 0.076 Uiso 1 1 calc R
H39C H 0.5209 0.2661 0.0763 0.076 Uiso 1 1 calc R
C40 C 0.4040(2) 0.48024(18) 0.21095(16) 0.0298(5) Uani 1 1 d .
C41 C 0.4192(2) 0.58139(19) 0.20539(18) 0.0384(6) Uani 1 1 d .
H41A H 0.3630 0.6393 0.1811 0.046 Uiso 1 1 calc R
C42 C 0.5174(2) 0.5983(2) 0.2356(2) 0.0433(7) Uani 1 1 d .
H42A H 0.5288 0.6681 0.2317 0.052 Uiso 1 1 calc R
C43 C 0.5977(2) 0.5151(2) 0.27113(19) 0.0437(7) Uani 1 1 d .
H43A H 0.6642 0.5274 0.2926 0.052 Uiso 1 1 calc R
C44 C 0.5827(2) 0.4126(2) 0.2759(2) 0.0467(7) Uani 1 1 d .
H44A H 0.6390 0.3548 0.3000 0.056 Uiso 1 1 calc R
C45 C 0.4856(2) 0.3951(2) 0.24553(19) 0.0412(7) Uani 1 1 d .
H45A H 0.4748 0.3253 0.2483 0.049 Uiso 1 1 calc R
C46 C 0.0808(2) 0.4423(2) 0.38384(19) 0.0392(7) Uani 1 1 d .
H46A H 0.1195 0.4424 0.4367 0.059 Uiso 1 1 calc R
H46B H 0.0774 0.3699 0.3777 0.059 Uiso 1 1 calc R
H46C H 0.0033 0.4857 0.3878 0.059 Uiso 1 1 calc R
C47 C 0.0801(2) 0.66309(19) 0.33495(18) 0.0334(6) Uani 1 1 d .
C48 C 0.1261(2) 0.6852(2) 0.40862(18) 0.0384(6) Uani 1 1 d .
C49 C 0.0640(3) 0.7660(2) 0.4530(2) 0.0560(9) Uani 1 1 d .
H49A H 0.0933 0.7808 0.5036 0.067 Uiso 1 1 calc R
C50 C -0.0395(3) 0.8252(3) 0.4251(3) 0.0678(11) Uani 1 1 d .
H50A H -0.0811 0.8799 0.4564 0.081 Uiso 1 1 calc R
C51 C -0.0824(2) 0.8049(2) 0.3518(3) 0.0613(10) Uani 1 1 d .
H51A H -0.1538 0.8461 0.3332 0.074 Uiso 1 1 calc R
C52 C -0.0237(2) 0.7251(2) 0.3038(2) 0.0456(7) Uani 1 1 d .
C53 C 0.2439(2) 0.6283(2) 0.43636(19) 0.0406(7) Uani 1 1 d .
H53A H 0.2677 0.5645 0.4054 0.049 Uiso 1 1 calc R
C54 C 0.3288(3) 0.6981(2) 0.4083(2) 0.0580(9) Uani 1 1 d .
H54A H 0.3258 0.7211 0.3456 0.087 Uiso 1 1 calc R
H54B H 0.4057 0.6581 0.4218 0.087 Uiso 1 1 calc R
H54C H 0.3095 0.7601 0.4395 0.087 Uiso 1 1 calc R
C55 C 0.2485(3) 0.5909(3) 0.5334(2) 0.0725(10) Uani 1 1 d .
H55A H 0.1935 0.5464 0.5507 0.109 Uiso 1 1 calc R
H55B H 0.2298 0.6521 0.5655 0.109 Uiso 1 1 calc R
H55C H 0.3252 0.5501 0.5466 0.109 Uiso 1 1 calc R
C56 C -0.0697(3) 0.7066(2) 0.2208(3) 0.0629(10) Uani 1 1 d .
H56A H -0.0074 0.6609 0.1883 0.075 Uiso 1 1 calc R
C57 C -0.1657(4) 0.6515(3) 0.2420(3) 0.0998(15) Uani 1 1 d .
H57A H -0.1394 0.5848 0.2793 0.150 Uiso 1 1 calc R
H57B H -0.1925 0.6372 0.1882 0.150 Uiso 1 1 calc R
H57C H -0.2281 0.6964 0.2725 0.150 Uiso 1 1 calc R
C58 C -0.1143(4) 0.8111(3) 0.1608(3) 0.1010(15) Uani 1 1 d .
H58A H -0.0529 0.8490 0.1462 0.152 Uiso 1 1 calc R
H58B H -0.1777 0.8551 0.1911 0.152 Uiso 1 1 calc R
H58C H -0.1405 0.7950 0.1074 0.152 Uiso 1 1 calc R

loop_
_atom_site_aniso_label
_atom_site_aniso_U_11
_atom_site_aniso_U_22
_atom_site_aniso_U_33
_atom_site_aniso_U_23
_atom_site_aniso_U_13
_atom_site_aniso_U_12
Zn 0.02906(16) 0.02725(16) 0.03357(18) -0.00327(13) -0.00271(12) -0.00514(12)
N1 0.0285(11) 0.0272(11) 0.0501(15) -0.0020(10) -0.0051(10) -0.0037(9)
S2 0.0301(4) 0.0345(3) 0.0458(4) -0.0080(3) -0.0009(3) -0.0086(3)
N3 0.0370(13) 0.0340(11) 0.0350(13) -0.0044(10) 0.0030(10) -0.0110(9)
C4 0.0379(15) 0.0267(13) 0.0299(15) -0.0070(11) 0.0012(11) -0.0038(11)
N5 0.0285(11) 0.0283(11) 0.0292(12) -0.0039(9) 0.0012(9) -0.0051(8)
C6 0.0305(15) 0.0389(15) 0.063(2) -0.0076(15) -0.0121(14) -0.0016(12)
C7 0.043(2) 0.069(2) 0.109(3) -0.025(2) 0.003(2) 0.0081(16)
C8 0.0468(19) 0.054(2) 0.100(3) 0.020(2) -0.0313(19) -0.0027(15)
C9 0.068(2) 0.060(2) 0.109(3) -0.015(2) -0.053(2) -0.0017(18)
C10 0.0277(13) 0.0319(14) 0.0421(17) -0.0045(12) -0.0034(11) -0.0088(10)
C11 0.0566(19) 0.0354(15) 0.048(2) -0.0029(14) 0.0009(15) -0.0112(13)
C12 0.065(2) 0.0540(19) 0.045(2) -0.0097(16) 0.0112(16) -0.0111(16)
C13 0.0464(18) 0.0465(18) 0.059(2) -0.0196(16) 0.0021(15) -0.0041(14)
C14 0.0445(17) 0.0345(15) 0.060(2) -0.0091(15) -0.0052(15) -0.0077(13)
C15 0.0445(16) 0.0362(14) 0.0371(17) -0.0046(13) 0.0004(12) -0.0170(12)
C16 0.0498(17) 0.0322(14) 0.0417(18) 0.0012(13) 0.0003(13) -0.0127(12)
C17 0.0294(13) 0.0242(12) 0.0294(14) 0.0055(10) -0.0031(11) -0.0030(10)
C18 0.0342(14) 0.0277(13) 0.0323(15) 0.0019(11) -0.0040(11) -0.0007(11)
C19 0.0325(15) 0.0417(15) 0.0418(18) -0.0020(13) 0.0003(12) -0.0038(12)
C20 0.0319(15) 0.0394(15) 0.052(2) 0.0017(14) -0.0084(13) -0.0050(12)
C21 0.0443(16) 0.0328(14) 0.0385(17) 0.0035(12) -0.0127(13) -0.0093(12)
C22 0.0338(14) 0.0270(13) 0.0344(15) 0.0021(11) -0.0068(11) -0.0061(11)
C23 0.0330(15) 0.0456(16) 0.0366(17) -0.0069(13) -0.0065(12) 0.0004(12)
C24 0.0537(19) 0.062(2) 0.0373(18) -0.0062(15) 0.0014(14) 0.0031(15)
C25 0.0584(19) 0.0444(17) 0.047(2) -0.0112(15) -0.0079(15) -0.0119(14)
C26 0.0399(16) 0.0392(15) 0.0353(16) -0.0039(13) -0.0030(12) -0.0071(12)
C27 0.064(2) 0.0537(18) 0.0370(18) -0.0013(15) -0.0096(15) -0.0108(15)
C28 0.0558(19) 0.0408(16) 0.050(2) -0.0124(14) -0.0070(15) -0.0058(14)
N31 0.0355(12) 0.0263(10) 0.0280(12) -0.0050(9) -0.0026(9) -0.0067(9)
S32 0.0316(3) 0.0275(3) 0.0292(4) -0.0016(3) -0.0028(3) -0.0052(3)
N33 0.0302(11) 0.0302(11) 0.0289(12) -0.0022(9) 0.0007(9) -0.0083(9)
C34 0.0219(12) 0.0348(14) 0.0323(15) -0.0094(11) -0.0030(10) -0.0066(10)
N35 0.0285(11) 0.0282(11) 0.0329(13) -0.0075(9) -0.0024(9) -0.0061(9)
C36 0.0372(15) 0.0371(14) 0.0276(15) -0.0036(12) -0.0002(11) -0.0031(11)
C37 0.063(2) 0.0434(16) 0.0318(17) -0.0088(13) -0.0036(14) -0.0080(14)
C38 0.064(2) 0.0497(18) 0.0319(17) 0.0011(14) -0.0017(14) -0.0017(15)
C39 0.0381(17) 0.065(2) 0.047(2) -0.0102(16) 0.0079(14) -0.0075(14)
C40 0.0316(14) 0.0290(13) 0.0288(14) -0.0021(11) 0.0005(11) -0.0084(10)
C41 0.0452(16) 0.0287(13) 0.0408(17) -0.0064(12) 0.0022(13) -0.0074(12)
C42 0.0403(16) 0.0384(15) 0.057(2) -0.0139(14) 0.0045(14) -0.0176(13)
C43 0.0418(17) 0.0537(18) 0.0408(18) -0.0034(14) -0.0018(13) -0.0230(14)
C44 0.0407(16) 0.0492(17) 0.051(2) 0.0073(15) -0.0121(14) -0.0154(13)
C45 0.0472(17) 0.0362(15) 0.0414(18) 0.0071(13) -0.0092(13) -0.0169(13)
C46 0.0368(15) 0.0385(15) 0.0442(18) -0.0095(13) 0.0066(12) -0.0123(12)
C47 0.0301(14) 0.0312(13) 0.0420(17) -0.0109(12) 0.0054(12) -0.0117(11)
C48 0.0458(16) 0.0353(14) 0.0367(17) -0.0108(13) 0.0076(13) -0.0141(12)
C49 0.062(2) 0.0548(19) 0.054(2) -0.0256(17) 0.0095(17) -0.0136(16)
C50 0.055(2) 0.058(2) 0.091(3) -0.041(2) 0.025(2) -0.0056(17)
C51 0.0332(17) 0.0544(19) 0.094(3) -0.026(2) 0.0058(17) 0.0010(14)
C52 0.0301(15) 0.0403(16) 0.065(2) -0.0103(15) 0.0020(14) -0.0045(12)
C53 0.0500(17) 0.0387(15) 0.0359(17) -0.0088(13) -0.0062(13) -0.0116(13)
C54 0.0505(19) 0.0588(19) 0.068(2) -0.0109(18) -0.0048(16) -0.0166(15)
C55 0.086(3) 0.088(3) 0.043(2) -0.0052(19) -0.0077(19) -0.017(2)
C56 0.0373(18) 0.057(2) 0.094(3) -0.0176(19) -0.0237(18) 0.0040(15)
C57 0.125(4) 0.096(3) 0.101(4) -0.004(3) -0.030(3) -0.068(3)
C58 0.098(3) 0.086(3) 0.124(4) 0.013(3) -0.052(3) -0.031(2)

loop_
_atom_type_symbol
_atom_type_description
_atom_type_scat_dispersion_real
_atom_type_scat_dispersion_imag
_atom_type_scat_source
C C 0.0033 0.0016 'International Tables Vol C Tables 4.2.6.8 and 6.1.1.4'
H H 0.0000 0.0000 'International Tables Vol C Tables 4.2.6.8 and 6.1.1.4'
N N 0.0061 0.0033 'International Tables Vol C Tables 4.2.6.8 and 6.1.1.4'
S S 0.1246 0.1234 'International Tables Vol C Tables 4.2.6.8 and 6.1.1.4'
Zn Zn 0.2839 1.4301 'International Tables Vol C Tables 4.2.6.8 and 6.1.1.4'

loop_
_geom_angle_atom_site_label_1
_geom_angle_atom_site_label_2
_geom_angle_atom_site_label_3
_geom_angle
N1 Zn N31 123.75(9)
N1 Zn N5 102.23(8)
N31 Zn N5 124.02(8)
N1 Zn N33 117.47(8)
N31 Zn N33 71.02(7)
N5 Zn N33 116.54(8)
C6 N1 S2 113.01(17)
C6 N1 Zn 127.96(16)
S2 N1 Zn 114.28(12)
N1 S2 N3 116.31(11)
N1 S2 C10 104.26(12)
N3 S2 C10 102.23(11)
C4 N3 S2 124.04(18)
N5 C4 N3 126.6(2)
N5 C4 C16 121.5(2)
N3 C4 C16 111.9(2)
C4 N5 C17 120.2(2)
C4 N5 Zn 120.74(16)
C17 N5 Zn 118.04(14)
N1 C6 C9 112.0(2)
N1 C6 C8 106.3(2)
C9 C6 C8 109.4(3)
N1 C6 C7 110.7(3)
C9 C6 C7 109.6(3)
C8 C6 C7 108.6(3)
C11 C10 C15 120.1(2)
C11 C10 S2 121.1(2)
C15 C10 S2 118.2(2)
C10 C11 C12 120.6(3)
C13 C12 C11 119.0(3)
C14 C13 C12 120.8(3)
C13 C14 C15 120.1(3)
C10 C15 C14 119.4(3)
C22 C17 C18 120.2(2)
C22 C17 N5 121.9(2)
C18 C17 N5 117.8(2)
C19 C18 C17 118.8(2)
C19 C18 C23 120.5(2)
C17 C18 C23 120.5(2)
C20 C19 C18 121.6(2)
C19 C20 C21 119.4(2)
C20 C21 C22 121.4(2)
C17 C22 C21 118.5(2)
C17 C22 C26 124.2(2)
C21 C22 C26 117.3(2)
C18 C23 C24 114.2(2)
C18 C23 C25 110.3(2)
C24 C23 C25 108.4(2)
C22 C26 C28 111.7(2)
C22 C26 C27 111.5(2)
C28 C26 C27 108.2(2)
C36 N31 S32 117.40(16)
C36 N31 Zn 139.48(15)
S32 N31 Zn 99.61(10)
N31 S32 N33 92.91(10)
N31 S32 C40 107.38(11)
N33 S32 C40 103.24(11)
C34 N33 S32 115.23(16)
C34 N33 Zn 144.61(16)
S32 N33 Zn 95.85(9)
N35 C34 N33 120.6(2)
N35 C34 C46 125.1(2)
N33 C34 C46 114.3(2)
C34 N35 C47 120.4(2)
N31 C36 C37 105.8(2)
N31 C36 C39 110.6(2)
C37 C36 C39 110.2(2)
N31 C36 C38 112.8(2)
C37 C36 C38 108.3(2)
C39 C36 C38 109.1(2)
C41 C40 C45 121.0(2)
C41 C40 S32 118.43(19)
C45 C40 S32 120.59(19)
C40 C41 C42 119.3(2)
C43 C42 C41 120.4(2)
C42 C43 C44 120.2(3)
C45 C44 C43 119.8(3)
C44 C45 C40 119.4(2)
C48 C47 C52 121.0(2)
C48 C47 N35 120.2(2)
C52 C47 N35 118.3(2)
C49 C48 C47 118.6(3)
C49 C48 C53 119.7(3)
C47 C48 C53 121.6(2)
C50 C49 C48 121.1(3)
C51 C50 C49 119.9(3)
C50 C51 C52 121.7(3)
C51 C52 C47 117.6(3)
C51 C52 C56 121.2(3)
C47 C52 C56 121.3(2)
C48 C53 C55 113.3(2)
C48 C53 C54 110.4(2)
C55 C53 C54 110.2(3)
C57 C56 C52 110.1(3)
C57 C56 C58 107.8(3)
C52 C56 C58 112.5(3)

loop_
_geom_bond_atom_site_label_1
_geom_bond_atom_site_label_2
_geom_bond_distance
Zn N1 1.959(2)
Zn N31 2.017(2)
Zn N5 2.027(2)
Zn N33 2.0840(18)
N1 C6 1.505(3)
N1 S2 1.629(2)
S2 N3 1.630(2)
S2 C10 1.808(2)
N3 C4 1.341(3)
C4 N5 1.328(3)
C4 C16 1.505(4)
N5 C17 1.444(3)
C6 C9 1.517(4)
C6 C8 1.523(4)
C6 C7 1.526(4)
C10 C11 1.374(4)
C10 C15 1.386(3)
C11 C12 1.386(4)
C12 C13 1.380(4)
C13 C14 1.372(4)
C14 C15 1.387(4)
C17 C22 1.397(3)
C17 C18 1.409(3)
C18 C19 1.392(3)
C18 C23 1.522(4)
C19 C20 1.372(4)
C20 C21 1.378(4)
C21 C22 1.407(3)
C22 C26 1.523(3)
C23 C24 1.524(4)
C23 C25 1.526(4)
C26 C28 1.538(4)
C26 C27 1.540(4)
N31 C36 1.483(3)
N31 S32 1.6260(19)
S32 N33 1.661(2)
S32 C40 1.803(2)
N33 C34 1.373(3)
C34 N35 1.297(3)
C34 C46 1.510(3)
N35 C47 1.423(3)
C36 C37 1.525(3)
C36 C39 1.535(4)
C36 C38 1.541(4)
C40 C41 1.371(3)
C40 C45 1.385(3)
C41 C42 1.388(4)
C42 C43 1.366(4)
C43 C44 1.390(4)
C44 C45 1.378(4)
C47 C48 1.408(4)
C47 C52 1.410(4)
C48 C49 1.389(4)
C48 C53 1.514(4)
C49 C50 1.381(5)
C50 C51 1.375(5)
C51 C52 1.399(4)
C52 C56 1.520(4)
C53 C55 1.521(4)
C53 C54 1.525(4)
C56 C57 1.495(5)
C56 C58 1.554(5)
